data_4077932
loop_
_publ_author_name
'Raba, Andreas'
'Cokoja, Mirza'
'Ewald, Stefan'
'Riener, Korbinian'
'Herdtweck, Eberhardt'
'P\"othig, Alexander'
'Herrmann, Wolfgang A.'
'K\"uhn, Fritz E.'

_publ_section_title
;
 Synthesis and Characterization of Novel Iron(II) Complexes with
 Tetradentate Bis(N-heterocyclic carbene)--Bis(pyridine) (NCCN) Ligands
;
_journal_issue 7
_journal_name_full Organometallics
_journal_page_first 2793
_journal_paper_doi 10.1021/om2010673
_journal_volume 31
_journal_year 2012
_chemical_formula_moiety 'C23 H24 Fe N8, 2(F6 P), C2 H3 N'
_chemical_formula_sum 'C25 H27 F12 Fe N9 P2'
_chemical_formula_weight 799.35
_chemical_name_systematic ?
_space_group_IT_number 2
_symmetry_cell_setting triclinic
_symmetry_Int_Tables_number 2
_symmetry_space_group_name_Hall '-P 1'
_symmetry_space_group_name_H-M 'P -1'
_atom_sites_solution_hydrogens geom
_atom_sites_solution_primary direct
_atom_sites_solution_secondary difmap
_cell_angle_alpha 100.749(2)
_cell_angle_beta 105.640(2)
_cell_angle_gamma 118.072(1)
_cell_formula_units_Z 2
_cell_length_a 12.2592(4)
_cell_length_b 12.3475(4)
_cell_length_c 13.4771(8)
_cell_measurement_reflns_used 9499
_cell_measurement_temperature 123(1)
_cell_measurement_theta_max 25.35
_cell_measurement_theta_min 1.69
_cell_volume 1611.20(13)
_computing_cell_refinement 'SAINT (Bruker, 2008b)'
_computing_data_collection 'APEX II Control Software (Bruker, 2008a)'
_computing_data_reduction 'SAINT (Bruker, 2008b)'
_computing_molecular_graphics 'PLATON (Spek, 2010)'
_computing_publication_material 'PLATON (Spek, 2010)'
_computing_structure_refinement 'SHELXL97 (Sheldrick, 1998)'
_computing_structure_solution 'SIR92 (Altomare, 1994)'
_diffrn_ambient_temperature 123(1)
_diffrn_detector ' CCD plate '
_diffrn_detector_area_resol_mean 16
_diffrn_measured_fraction_theta_full 0.982
_diffrn_measured_fraction_theta_max 0.982
_diffrn_measurement_device ' \k-geometry diffractometer '
_diffrn_measurement_device_type ' Bruker APEX-II CCD '
_diffrn_measurement_method ' phi- and omega-rotation '
_diffrn_radiation_monochromator graphite
_diffrn_radiation_source 'rotating anode FR591'
_diffrn_radiation_type 'Mo K\a'
_diffrn_radiation_wavelength 0.71073
_diffrn_reflns_av_R_equivalents 0.0254
_diffrn_reflns_av_sigmaI/netI 0.0158
_diffrn_reflns_limit_h_max 14
_diffrn_reflns_limit_h_min -14
_diffrn_reflns_limit_k_max 14
_diffrn_reflns_limit_k_min -14
_diffrn_reflns_limit_l_max 16
_diffrn_reflns_limit_l_min -16
_diffrn_reflns_number 42851
_diffrn_reflns_theta_full 25.35
_diffrn_reflns_theta_max 25.35
_diffrn_reflns_theta_min 1.69
_diffrn_standards_decay_% 0
_exptl_absorpt_coefficient_mu 0.671
_exptl_absorpt_correction_T_max 0.7452
_exptl_absorpt_correction_T_min 0.6724
_exptl_absorpt_correction_type multi-scan
_exptl_absorpt_process_details 'SADABS, Bruker, 2008b'
_exptl_crystal_colour red
_exptl_crystal_density_diffrn 1.648
_exptl_crystal_density_meas ?
_exptl_crystal_density_method none
_exptl_crystal_description fragment
_exptl_crystal_F_000 808
_exptl_crystal_size_max 0.58
_exptl_crystal_size_mid 0.36
_exptl_crystal_size_min 0.30
_refine_diff_density_max 0.461
_refine_diff_density_min -0.239
_refine_diff_density_rms 0.052
_refine_ls_extinction_method none
_refine_ls_goodness_of_fit_ref 1.028
_refine_ls_hydrogen_treatment constr
_refine_ls_matrix_type full
_refine_ls_number_parameters 482
_refine_ls_number_reflns 5789
_refine_ls_number_restraints 0
_refine_ls_restrained_S_all 1.028
_refine_ls_R_factor_all 0.0342
_refine_ls_R_factor_gt 0.0301
_refine_ls_shift/su_max 0.001
_refine_ls_shift/su_mean 0.000
_refine_ls_structure_factor_coef Fsqd
_refine_ls_weighting_details 'w=1/[\s^2^(Fo^2^)+(0.0381P)^2^+1.3311P] where P=(Fo^2^+2Fc^2^)/3'
_refine_ls_weighting_scheme sigma
_refine_ls_wR_factor_gt 0.0767
_refine_ls_wR_factor_ref 0.0801
_reflns_number_gt 5271
_reflns_number_total 5789
_reflns_threshold_expression I>2\s(I)
_cod_data_source_file om2010673_si_002.cif
_cod_data_source_block compound_2c
_cod_depositor_comments
;
The following automatic conversions were performed:

'_symmetry_cell_setting' value 'Triclinic' changed to 'triclinic'
according to /home/saulius/struct/CIF-dictionaries/cif_core.dic
dictionary named 'cif_core.dic' version 2.4.1 from 2010-06-29.

Automatic conversion script
Id: cif_fix_values 1715 2011-07-08 13:25:40Z adriana 

The following automatic conversions were performed:

'_exptl_crystal_density_meas' value 'none' was changed to '?' - the
value is perceived as not measured.

Automatic conversion script
Id: cif_fix_values 3008 2015-01-20 13:52:24Z robertas 
;
_cod_database_code 4077932

loop_
_symmetry_equiv_pos_site_id
_symmetry_equiv_pos_as_xyz
1 x,y,z
2 -x,-y,-z

loop_
_atom_site_aniso_label
_atom_site_aniso_U_11
_atom_site_aniso_U_22
_atom_site_aniso_U_33
_atom_site_aniso_U_23
_atom_site_aniso_U_13
_atom_site_aniso_U_12
Fe1 0.0171(1) 0.0216(1) 0.0167(1) 0.0056(1) 0.0066(1) 0.0094(1)
N1 0.0213(8) 0.0286(8) 0.0180(7) 0.0079(6) 0.0087(6) 0.0128(7)
N2 0.0218(8) 0.0267(8) 0.0227(8) 0.0065(6) 0.0108(6) 0.0125(7)
N3 0.0183(8) 0.0219(7) 0.0177(7) 0.0049(6) 0.0058(6) 0.0085(6)
N4 0.0194(8) 0.0243(8) 0.0195(7) 0.0058(6) 0.0046(6) 0.0107(6)
N5 0.0187(8) 0.0234(8) 0.0238(8) 0.0083(6) 0.0074(6) 0.0100(6)
N6 0.0199(8) 0.0257(8) 0.0188(7) 0.0072(6) 0.0065(6) 0.0123(7)
N7 0.0205(8) 0.0237(8) 0.0219(8) 0.0065(6) 0.0085(6) 0.0104(7)
N8 0.0220(9) 0.0243(8) 0.0193(7) 0.0071(6) 0.0091(6) 0.0121(7)
C1 0.0175(9) 0.0201(8) 0.0215(9) 0.0039(7) 0.0067(7) 0.0075(7)
C2 0.0266(10) 0.0356(10) 0.0185(9) 0.0098(8) 0.0111(8) 0.0151(9)
C3 0.0272(10) 0.0330(10) 0.0207(9) 0.0067(8) 0.0124(8) 0.0132(9)
C4 0.0185(9) 0.0234(9) 0.0214(9) 0.0072(7) 0.0086(7) 0.0086(7)
C5 0.0255(10) 0.0327(10) 0.0239(9) 0.0133(8) 0.0104(8) 0.0148(9)
C6 0.0257(10) 0.0278(10) 0.0328(10) 0.0143(8) 0.0101(8) 0.0146(8)
C7 0.0276(10) 0.0280(10) 0.0285(10) 0.0070(8) 0.0106(8) 0.0167(8)
C8 0.0279(10) 0.0281(10) 0.0201(9) 0.0060(7) 0.0092(8) 0.0159(8)
C9 0.0261(10) 0.0315(10) 0.0310(10) 0.0105(8) 0.0143(8) 0.0188(9)
C10 0.0231(10) 0.0357(11) 0.0296(10) 0.0126(8) 0.0138(8) 0.0165(9)
C11 0.0212(9) 0.0288(10) 0.0268(9) 0.0125(8) 0.0117(8) 0.0116(8)
C12 0.0211(9) 0.0217(9) 0.0211(9) 0.0075(7) 0.0083(7) 0.0129(8)
C13 0.0220(10) 0.0290(10) 0.0238(9) 0.0050(8) 0.0022(8) 0.0113(8)
C14 0.0191(9) 0.0257(9) 0.0292(10) 0.0073(8) 0.0042(8) 0.0090(8)
C15 0.0234(10) 0.0274(9) 0.0207(9) 0.0086(7) 0.0076(7) 0.0155(8)
C16 0.0277(10) 0.0354(11) 0.0189(9) 0.0052(8) 0.0051(8) 0.0151(9)
C17 0.0364(12) 0.0450(12) 0.0190(9) 0.0091(9) 0.0114(8) 0.0221(10)
C18 0.0280(11) 0.0450(12) 0.0244(10) 0.0130(9) 0.0136(8) 0.0189(10)
C19 0.0235(10) 0.0359(11) 0.0219(9) 0.0086(8) 0.0085(8) 0.0144(9)
C20 0.0206(9) 0.0252(9) 0.0218(9) 0.0049(8) 0.0086(7) 0.0097(8)
C21 0.0324(11) 0.0355(11) 0.0329(11) 0.0158(9) 0.0104(9) 0.0194(9)
C22 0.0269(11) 0.0281(10) 0.0216(9) 0.0087(8) 0.0107(8) 0.0156(9)
C23 0.0240(10) 0.0300(10) 0.0350(11) 0.0059(9) 0.0094(9) 0.0069(9)
P2 0.0266(3) 0.0360(3) 0.0401(3) 0.0164(2) 0.0184(2) 0.0141(2)
F7 0.0357(7) 0.0536(8) 0.0652(9) 0.0242(7) 0.0288(7) 0.0259(7)
F8 0.0324(7) 0.0585(9) 0.0647(9) 0.0356(7) 0.0221(7) 0.0250(7)
F9A 0.068(3) 0.146(6) 0.050(2) 0.060(2) 0.049(2) 0.081(4)
F10A 0.0454(19) 0.045(2) 0.078(3) -0.0060(17) 0.022(2) 0.0156(16)
F11A 0.074(3) 0.141(6) 0.104(4) 0.099(5) 0.067(3) 0.073(4)
F12A 0.0350(19) 0.0248(17) 0.203(9) -0.009(3) 0.038(4) 0.0113(14)
F9B 0.073(5) 0.111(6) 0.280(12) 0.165(8) 0.117(7) 0.075(5)
F10B 0.080(5) 0.159(11) 0.071(5) -0.058(6) 0.004(4) 0.064(7)
F11B 0.039(2) 0.112(6) 0.119(6) 0.098(6) 0.041(3) 0.035(3)
F12B 0.071(5) 0.104(7) 0.046(3) -0.014(3) -0.013(3) 0.060(5)
P1 0.0284(3) 0.0423(3) 0.0291(3) 0.0124(2) 0.0092(2) 0.0211(3)
F1 0.0455(8) 0.0521(9) 0.0774(11) 0.0343(8) 0.0238(8) 0.0284(7)
F2 0.0458(8) 0.0563(9) 0.0587(9) 0.0271(7) 0.0287(7) 0.0219(7)
F3 0.0440(8) 0.0818(11) 0.0338(7) 0.0196(7) 0.0058(6) 0.0356(8)
F4 0.0477(8) 0.0563(8) 0.0478(8) 0.0195(7) 0.0257(7) 0.0343(7)
F5 0.0495(9) 0.0729(10) 0.0552(9) 0.0066(8) 0.0158(7) 0.0443(8)
F6 0.0454(8) 0.0688(9) 0.0322(7) 0.0118(6) 0.0039(6) 0.0358(8)
N9 0.0675(16) 0.0644(14) 0.0378(11) 0.0264(11) 0.0232(11) 0.0459(13)
C24 0.0683(18) 0.0570(15) 0.0284(11) 0.0233(11) 0.0268(12) 0.0491(15)
C25 0.0613(17) 0.0580(15) 0.0417(13) 0.0214(12) 0.0266(12) 0.0430(14)

loop_
_atom_site_label
_atom_site_type_symbol
_atom_site_thermal_displace_type
_atom_site_fract_x
_atom_site_fract_y
_atom_site_fract_z
_atom_site_occupancy
_atom_site_U_iso_or_equiv
_atom_site_calc_flag
_atom_site_refinement_flags
Fe1 Fe Uani 1.02943(2) 0.27339(2) 0.29691(2) 1.000 0.0194(1) . .
N1 N Uani 1.07282(15) 0.24844(15) 0.50240(12) 1.000 0.0231(4) . .
N2 N Uani 0.93919(16) 0.31692(15) 0.48369(12) 1.000 0.0242(5) . .
N3 N Uani 1.11356(15) 0.18133(14) 0.35525(12) 1.000 0.0213(4) . .
N4 N Uani 0.81174(15) 0.08075(15) 0.09909(12) 1.000 0.0229(4) . .
N5 N Uani 0.72593(15) 0.06547(15) 0.21933(12) 1.000 0.0231(5) . .
N6 N Uani 1.03729(15) 0.22746(15) 0.14689(12) 1.000 0.0221(4) . .
N7 N Uani 0.96632(15) 0.37929(15) 0.24446(12) 1.000 0.0233(5) . .
N8 N Uani 1.21606(16) 0.43119(15) 0.36769(12) 1.000 0.0222(5) . .
C1 C Uani 1.00872(18) 0.28898(17) 0.43232(14) 1.000 0.0220(5) . .
C2 C Uani 1.0420(2) 0.25043(19) 0.59498(15) 1.000 0.0274(6) . .
C3 C Uani 0.9581(2) 0.29237(19) 0.58212(15) 1.000 0.0285(6) . .
C4 C Uani 1.13148(18) 0.18820(17) 0.46028(14) 1.000 0.0226(5) . .
C5 C Uani 1.19738(19) 0.13899(19) 0.51774(16) 1.000 0.0274(6) . .
C6 C Uani 1.2490(2) 0.08057(19) 0.46446(16) 1.000 0.0288(6) . .
C7 C Uani 1.2352(2) 0.07554(19) 0.35785(16) 1.000 0.0282(6) . .
C8 C Uani 1.16814(19) 0.12690(18) 0.30675(15) 1.000 0.0258(6) . .
C9 C Uani 0.82221(19) 0.31965(19) 0.42317(16) 1.000 0.0277(6) . .
C10 C Uani 0.6924(2) 0.1800(2) 0.37505(16) 1.000 0.0285(6) . .
C11 C Uani 0.70638(19) 0.06920(19) 0.32261(15) 1.000 0.0258(5) . .
C12 C Uani 0.84586(18) 0.12703(17) 0.21106(14) 1.000 0.0209(5) . .
C13 C Uani 0.67218(19) -0.00815(19) 0.03922(16) 1.000 0.0289(6) . .
C14 C Uani 0.61900(19) -0.01740(19) 0.11438(16) 1.000 0.0282(5) . .
C15 C Uani 0.91608(19) 0.13309(18) 0.06278(15) 1.000 0.0235(5) . .
C16 C Uani 0.8965(2) 0.0933(2) -0.04700(15) 1.000 0.0304(6) . .
C17 C Uani 1.0081(2) 0.1546(2) -0.07110(16) 1.000 0.0341(6) . .
C18 C Uani 1.1339(2) 0.2513(2) 0.01383(16) 1.000 0.0323(6) . .
C19 C Uani 1.1444(2) 0.2853(2) 0.12119(15) 1.000 0.0286(6) . .
C20 C Uani 0.92769(19) 0.42890(18) 0.19488(15) 1.000 0.0246(5) . .
C21 C Uani 0.8772(2) 0.4903(2) 0.12888(17) 1.000 0.0335(6) . .
C22 C Uani 1.3249(2) 0.52030(19) 0.41176(15) 1.000 0.0252(6) . .
C23 C Uani 1.4645(2) 0.6355(2) 0.46829(18) 1.000 0.0352(6) . .
P2 P Uani 0.30670(6) 0.77831(6) 0.25415(5) 1.000 0.0342(2) . .
F7 F Uani 0.44272(13) 0.77822(14) 0.28643(12) 1.000 0.0485(5) . .
F8 F Uani 0.17224(13) 0.78030(14) 0.22515(12) 1.000 0.0492(5) . .
F9A F Uani 0.2814(6) 0.7268(7) 0.3489(4) 0.566(12) 0.067(2) . .
F10A F Uani 0.2236(6) 0.6233(5) 0.1746(5) 0.566(12) 0.0663(14) . .
F11A F Uani 0.3316(7) 0.8102(11) 0.1505(7) 0.566(12) 0.083(3) . .
F12A F Uani 0.3929(5) 0.9219(5) 0.3292(10) 0.566(12) 0.102(3) . .
F9B F Uani 0.2484(11) 0.6813(12) 0.3106(13) 0.434(12) 0.116(5) . .
F10B F Uani 0.2392(10) 0.6788(16) 0.1413(9) 0.434(12) 0.128(4) . .
F11B F Uani 0.3643(5) 0.8974(12) 0.2081(10) 0.434(12) 0.082(3) . .
F12B F Uani 0.3722(10) 0.8956(10) 0.3719(5) 0.434(12) 0.084(3) . .
P1 P Uani 0.54210(6) 0.37585(6) 0.22832(4) 1.000 0.0333(2) . .
F1 F Uani 0.64367(15) 0.50763(15) 0.21424(14) 1.000 0.0562(5) . .
F2 F Uani 0.44082(15) 0.24259(15) 0.23989(13) 1.000 0.0538(5) . .
F3 F Uani 0.43205(15) 0.32925(16) 0.10709(11) 1.000 0.0556(5) . .
F4 F Uani 0.60476(14) 0.30365(14) 0.17654(11) 1.000 0.0464(5) . .
F5 F Uani 0.47842(15) 0.44679(16) 0.27885(12) 1.000 0.0585(5) . .
F6 F Uani 0.65190(14) 0.42283(15) 0.34932(11) 1.000 0.0509(5) . .
N9 N Uani 0.7702(3) 0.8136(2) 0.20534(17) 1.000 0.0504(8) . .
C24 C Uani 0.6550(3) 0.7405(3) 0.15954(18) 1.000 0.0413(9) . .
C25 C Uani 0.5088(3) 0.6474(3) 0.1027(2) 1.000 0.0470(9) . .
H21 H Uiso 1.07370 0.22700 0.65450 1.000 0.0330 calc R
H31 H Uiso 0.91830 0.30350 0.63140 1.000 0.0340 calc R
H51 H Uiso 1.20680 0.14520 0.59130 1.000 0.0330 calc R
H61 H Uiso 1.29330 0.04430 0.50060 1.000 0.0350 calc R
H71 H Uiso 1.27150 0.03730 0.32060 1.000 0.0340 calc R
H81 H Uiso 1.16000 0.12380 0.23400 1.000 0.0310 calc R
H91 H Uiso 0.83550 0.35120 0.36240 1.000 0.0330 calc R
H92 H Uiso 0.81340 0.38130 0.47380 1.000 0.0330 calc R
H101 H Uiso 0.66310 0.16250 0.43510 1.000 0.0340 calc R
H102 H Uiso 0.61970 0.17780 0.31830 1.000 0.0340 calc R
H111 H Uiso 0.78430 0.07660 0.37760 1.000 0.0310 calc R
H112 H Uiso 0.62390 -0.01610 0.30750 1.000 0.0310 calc R
H131 H Uiso 0.62450 -0.05300 -0.03890 1.000 0.0350 calc R
H141 H Uiso 0.52550 -0.07060 0.09930 1.000 0.0340 calc R
H161 H Uiso 0.80940 0.02620 -0.10380 1.000 0.0360 calc R
H171 H Uiso 0.99870 0.13050 -0.14560 1.000 0.0410 calc R
H181 H Uiso 1.21160 0.29360 -0.00150 1.000 0.0390 calc R
H191 H Uiso 1.23060 0.35220 0.17910 1.000 0.0340 calc R
H211 H Uiso 0.82780 0.43180 0.05060 1.000 0.0500 calc R
H212 H Uiso 0.95380 0.57480 0.13730 1.000 0.0500 calc R
H213 H Uiso 0.81610 0.50530 0.15450 1.000 0.0500 calc R
H231 H Uiso 1.50800 0.63500 0.54070 1.000 0.0530 calc R
H232 H Uiso 1.46450 0.71610 0.47870 1.000 0.0530 calc R
H233 H Uiso 1.51480 0.63250 0.42340 1.000 0.0530 calc R
H251 H Uiso 0.46460 0.67390 0.14340 1.000 0.0710 calc R
H252 H Uiso 0.48590 0.55880 0.09890 1.000 0.0710 calc R
H253 H Uiso 0.47730 0.64670 0.02740 1.000 0.0710 calc R

loop_
_atom_type_symbol
_atom_type_description
_atom_type_scat_dispersion_real
_atom_type_scat_dispersion_imag
_atom_type_scat_source
P P 0.1023 0.0942 'International Tables Vol C Tables 4.2.6.8 and 6.1.1.4'
N N 0.0061 0.0033 'International Tables Vol C Tables 4.2.6.8 and 6.1.1.4'
Fe Fe 0.3463 0.8444 'International Tables Vol C Tables 4.2.6.8 and 6.1.1.4'
F F 0.0171 0.0103 'International Tables Vol C Tables 4.2.6.8 and 6.1.1.4'
H H 0.0000 0.0000 'International Tables Vol C Tables 4.2.6.8 and 6.1.1.4'
C C 0.0033 0.0016 'International Tables Vol C Tables 4.2.6.8 and 6.1.1.4'

loop_
_geom_angle_atom_site_label_1
_geom_angle_atom_site_label_2
_geom_angle_atom_site_label_3
_geom_angle
_geom_angle_publ_flag
N3 Fe1 N6 94.56(7) yes
N3 Fe1 N7 174.00(8) yes
N3 Fe1 N8 85.04(8) yes
N3 Fe1 C1 80.41(8) yes
N3 Fe1 C12 100.35(8) yes
N6 Fe1 N7 84.77(7) yes
N6 Fe1 N8 93.33(7) yes
N6 Fe1 C1 171.52(8) yes
N6 Fe1 C12 80.72(8) yes
N7 Fe1 N8 89.04(8) yes
N7 Fe1 C1 100.95(8) yes
N7 Fe1 C12 85.45(8) yes
N8 Fe1 C1 93.03(8) yes
N8 Fe1 C12 172.22(7) yes
C1 Fe1 C12 93.41(9) yes
F10B P2 F12B 173.3(8) yes
F11B P2 F12B 84.8(6) yes
F8 P2 F11A 94.5(4) yes
F8 P2 F12A 91.1(3) yes
F8 P2 F9B 87.6(6) yes
F8 P2 F10B 86.6(6) yes
F7 P2 F8 178.58(9) yes
F7 P2 F9A 88.8(3) yes
F7 P2 F10A 87.9(3) yes
F7 P2 F11A 86.6(4) yes
F7 P2 F12A 87.9(3) yes
F7 P2 F9B 91.9(6) yes
F7 P2 F10B 94.8(6) yes
F7 P2 F11B 93.8(4) yes
F7 P2 F12B 90.7(5) yes
F8 P2 F9A 90.2(3) yes
F8 P2 F10A 93.1(3) yes
F10B P2 F11B 91.0(8) yes
F9A P2 F12A 94.1(5) yes
F10A P2 F11A 86.0(5) yes
F10A P2 F12A 175.8(4) yes
F8 P2 F11B 86.6(4) yes
F8 P2 F12B 87.9(5) yes
F9A P2 F10A 86.2(3) yes
F9A P2 F11A 171.1(5) yes
F11A P2 F12A 93.4(6) yes
F9B P2 F10B 96.7(9) yes
F9B P2 F11B 170.1(7) yes
F9B P2 F12B 87.0(7) yes
F1 P1 F4 89.41(10) yes
F1 P1 F5 90.80(10) yes
F1 P1 F3 89.58(10) yes
F1 P1 F2 178.68(10) yes
F2 P1 F5 90.32(11) yes
F2 P1 F6 90.39(9) yes
F3 P1 F4 90.07(9) yes
F3 P1 F5 89.44(10) yes
F1 P1 F6 90.29(10) yes
F2 P1 F3 89.74(10) yes
F2 P1 F4 89.46(10) yes
F5 P1 F6 90.40(9) yes
F3 P1 F6 179.79(10) yes
F4 P1 F5 179.46(9) yes
F4 P1 F6 90.09(9) yes
C1 N1 C4 116.46(16) yes
C2 N1 C4 130.23(18) yes
C1 N1 C2 111.8(2) yes
C1 N2 C3 110.81(19) yes
C3 N2 C9 123.2(2) yes
C1 N2 C9 121.77(16) yes
Fe1 N3 C8 127.13(13) yes
Fe1 N3 C4 115.65(15) yes
C4 N3 C8 116.74(18) yes
C12 N4 C15 117.79(17) yes
C12 N4 C13 111.50(19) yes
C13 N4 C15 130.58(16) yes
C12 N5 C14 110.76(17) yes
C11 N5 C14 122.60(19) yes
C11 N5 C12 126.27(16) yes
Fe1 N6 C19 128.29(13) yes
Fe1 N6 C15 114.19(15) yes
C15 N6 C19 117.33(17) yes
Fe1 N7 C20 166.87(17) yes
Fe1 N8 C22 177.22(17) yes
Fe1 C1 N2 140.82(16) yes
Fe1 C1 N1 115.11(16) yes
N1 C1 N2 103.71(16) yes
N1 C2 C3 105.42(18) yes
N2 C3 C2 108.3(2) yes
N3 C4 C5 123.9(2) yes
N1 C4 N3 111.57(18) yes
N1 C4 C5 124.48(17) yes
C4 C5 C6 117.81(18) no
C5 C6 C7 119.4(2) no
C6 C7 C8 119.0(2) no
N3 C8 C7 123.07(18) yes
N2 C9 C10 109.57(18) yes
C9 C10 C11 115.0(2) no
N5 C11 C10 116.32(18) yes
Fe1 C12 N5 140.15(14) yes
Fe1 C12 N4 114.27(16) yes
N4 C12 N5 104.08(17) yes
N4 C13 C14 105.88(17) yes
N5 C14 C13 107.8(2) yes
N4 C15 N6 112.36(16) yes
N4 C15 C16 123.8(2) yes
N6 C15 C16 123.9(2) yes
C15 C16 C17 117.6(2) no
C16 C17 C18 119.69(19) no
C17 C18 C19 118.9(2) no
N6 C19 C18 122.6(2) yes
N7 C20 C21 178.7(2) yes
N8 C22 C23 179.6(3) yes
N1 C2 H21 127.00 no
C3 C2 H21 127.00 no
C2 C3 H31 126.00 no
N2 C3 H31 126.00 no
C4 C5 H51 121.00 no
C6 C5 H51 121.00 no
C5 C6 H61 120.00 no
C7 C6 H61 120.00 no
C8 C7 H71 121.00 no
C6 C7 H71 120.00 no
N3 C8 H81 119.00 no
C7 C8 H81 118.00 no
N2 C9 H91 110.00 no
N2 C9 H92 110.00 no
H91 C9 H92 108.00 no
C10 C9 H92 110.00 no
C10 C9 H91 110.00 no
C9 C10 H102 109.00 no
C9 C10 H101 109.00 no
H101 C10 H102 107.00 no
C11 C10 H101 109.00 no
C11 C10 H102 109.00 no
N5 C11 H111 108.00 no
N5 C11 H112 108.00 no
C10 C11 H111 108.00 no
C10 C11 H112 108.00 no
H111 C11 H112 107.00 no
C14 C13 H131 127.00 no
N4 C13 H131 127.00 no
C13 C14 H141 126.00 no
N5 C14 H141 126.00 no
C17 C16 H161 121.00 no
C15 C16 H161 121.00 no
C16 C17 H171 120.00 no
C18 C17 H171 120.00 no
C17 C18 H181 121.00 no
C19 C18 H181 121.00 no
N6 C19 H191 119.00 no
C18 C19 H191 119.00 no
C20 C21 H213 109.00 no
H211 C21 H212 109.00 no
C20 C21 H211 110.00 no
C20 C21 H212 109.00 no
H212 C21 H213 110.00 no
H211 C21 H213 109.00 no
H232 C23 H233 110.00 no
H231 C23 H233 109.00 no
C22 C23 H231 109.00 no
C22 C23 H232 110.00 no
C22 C23 H233 109.00 no
H231 C23 H232 109.00 no
N9 C24 C25 179.3(3) yes
C24 C25 H251 109.00 no
C24 C25 H252 109.00 no
C24 C25 H253 109.00 no
H251 C25 H252 109.00 no
H251 C25 H253 110.00 no
H252 C25 H253 109.00 no

loop_
_geom_bond_atom_site_label_1
_geom_bond_atom_site_label_2
_geom_bond_distance
_geom_bond_publ_flag
Fe1 N3 1.9934(18) yes
Fe1 N6 2.0365(16) yes
Fe1 N7 1.9520(19) yes
Fe1 N8 1.9686(19) yes
Fe1 C1 1.8965(19) yes
Fe1 C12 1.913(2) yes
P2 F10B 1.475(12) yes
P2 F11B 1.627(14) yes
P2 F12B 1.619(8) yes
P2 F7 1.606(2) yes
P2 F8 1.602(2) yes
P2 F9A 1.569(6) yes
P2 F10A 1.631(6) yes
P2 F11A 1.588(10) yes
P2 F12A 1.508(9) yes
P2 F9B 1.534(15) yes
P1 F1 1.6031(19) yes
P1 F2 1.5971(19) yes
P1 F3 1.5971(16) yes
P1 F4 1.604(2) yes
P1 F5 1.596(2) yes
P1 F6 1.5926(16) yes
N1 C4 1.400(3) yes
N1 C1 1.381(3) yes
N1 C2 1.397(3) yes
N2 C9 1.466(3) yes
N2 C1 1.353(3) yes
N2 C3 1.399(2) yes
N3 C8 1.350(3) yes
N3 C4 1.352(2) yes
N4 C13 1.393(3) yes
N4 C15 1.404(3) yes
N4 C12 1.375(2) yes
N5 C12 1.349(3) yes
N5 C14 1.401(3) yes
N5 C11 1.471(3) yes
N6 C15 1.349(3) yes
N6 C19 1.345(3) yes
N7 C20 1.141(3) yes
N8 C22 1.136(3) yes
N9 C24 1.146(5) yes
C2 C3 1.340(4) no
C4 C5 1.386(3) no
C5 C6 1.385(4) no
C6 C7 1.387(3) no
C7 C8 1.379(3) no
C9 C10 1.540(3) no
C10 C11 1.525(3) no
C13 C14 1.339(3) no
C15 C16 1.384(3) no
C16 C17 1.381(4) no
C17 C18 1.386(3) no
C18 C19 1.382(3) no
C20 C21 1.465(3) no
C22 C23 1.461(3) no
C2 H21 0.9500 no
C3 H31 0.9500 no
C5 H51 0.9500 no
C6 H61 0.9500 no
C7 H71 0.9500 no
C8 H81 0.9500 no
C9 H91 0.9900 no
C9 H92 0.9900 no
C10 H102 0.9900 no
C10 H101 0.9900 no
C11 H111 0.9900 no
C11 H112 0.9900 no
C13 H131 0.9500 no
C14 H141 0.9500 no
C16 H161 0.9500 no
C17 H171 0.9500 no
C18 H181 0.9500 no
C19 H191 0.9500 no
C21 H212 0.9800 no
C21 H213 0.9800 no
C21 H211 0.9800 no
C23 H233 0.9800 no
C23 H231 0.9800 no
C23 H232 0.9800 no
C24 C25 1.454(5) no
C25 H251 0.9800 no
C25 H252 0.9800 no
C25 H253 0.9800 no
